data_7052194
loop_
_publ_author_name
'Sanmart\'in, Jes\'us'
'Novio, Fernando'
'Garc\'ia-Deibe, Ana M.'
'Fondo, Matilde'
'Bermejo, Manuel R.'

_publ_section_title
;
 Trimorphism of an asymmetric disulfonamide Schiff base
;
_journal_issue 9
_journal_name_full 'New Journal of Chemistry'
_journal_page_first 1605
_journal_paper_doi 10.1039/b704195k
_journal_volume 31
_journal_year 2007
_chemical_formula_moiety 'C28 H27 N3 O4 S2'
_chemical_formula_sum 'C28 H27 N3 O4 S2'
_chemical_formula_weight 533.65
_chemical_name_systematic
;
?
;
_space_group_IT_number 2
_symmetry_cell_setting triclinic
_symmetry_space_group_name_Hall '-P 1'
_symmetry_space_group_name_H-M 'P -1'
_atom_sites_solution_hydrogens geom
_atom_sites_solution_primary direct
_atom_sites_solution_secondary difmap
_audit_creation_method SHELXL-97
_cell_angle_alpha 100.53(5)
_cell_angle_beta 101.70(5)
_cell_angle_gamma 100.23(6)
_cell_formula_units_Z 2
_cell_length_a 8.797(5)
_cell_length_b 10.788(4)
_cell_length_c 14.713(8)
_cell_measurement_reflns_used 18
_cell_measurement_temperature 293(2)
_cell_measurement_theta_max 45.08
_cell_measurement_theta_min 19.15
_cell_volume 1310.4(13)
_computing_cell_refinement 'CAD4 Express (Enraf Nonius, 1994)'
_computing_data_collection 'CAD4 Express (Enraf Nonius, 1994)'
_computing_data_reduction 'XCAD4 (Harms & Wocadlo, 1995)'
_computing_molecular_graphics 'Ortep-3 for Windows (Farrugia, 1997)'
_computing_publication_material 'WinGX (Farrugia, 1999)'
_computing_structure_refinement 'SHELXL-97 (Sheldrick, 1997)'
_computing_structure_solution 'SIR92 (Giacovazzo et al, 1993)'
_diffrn_ambient_temperature 293(2)
_diffrn_measured_fraction_theta_full 0.987
_diffrn_measured_fraction_theta_max 0.987
_diffrn_measurement_device_type 'MACH3 Enraf Nonius'
_diffrn_measurement_method omega/2-theta
_diffrn_radiation_monochromator graphite
_diffrn_radiation_source 'fine-focus sealed tube'
_diffrn_radiation_type CuK\a
_diffrn_radiation_wavelength 1.54180
_diffrn_reflns_av_R_equivalents 0.0271
_diffrn_reflns_av_sigmaI/netI 0.0185
_diffrn_reflns_limit_h_max 0
_diffrn_reflns_limit_h_min -11
_diffrn_reflns_limit_k_max 13
_diffrn_reflns_limit_k_min -13
_diffrn_reflns_limit_l_max 18
_diffrn_reflns_limit_l_min -17
_diffrn_reflns_number 5691
_diffrn_reflns_theta_full 74.89
_diffrn_reflns_theta_max 74.89
_diffrn_reflns_theta_min 3.15
_diffrn_standards_decay_% 18
_diffrn_standards_interval_time 120
_diffrn_standards_number 3
_exptl_absorpt_coefficient_mu 2.169
_exptl_absorpt_correction_T_max 0.3811
_exptl_absorpt_correction_T_min 0.2092
_exptl_absorpt_correction_type psi-scan
_exptl_absorpt_process_details
;
North A.C.T., Phillips D.C. & Mathews F.S. (1968) Acta. Cryst. A24, 351
Number of psi-scan sets used was 7
Theta correction was applied.
Weighted transmission curves were used.
No Fourier smoothing was applied.
;
_exptl_crystal_colour yellow
_exptl_crystal_density_diffrn 1.352
_exptl_crystal_density_method 'not measured'
_exptl_crystal_description prism
_exptl_crystal_F_000 560
_exptl_crystal_size_max 0.40
_exptl_crystal_size_mid 0.36
_exptl_crystal_size_min 0.32
_refine_diff_density_max 0.288
_refine_diff_density_min -0.352
_refine_diff_density_rms 0.064
_refine_ls_extinction_coef 0.0047(6)
_refine_ls_extinction_expression Fc^*^=kFc[1+0.001xFc^2^\l^3^/sin(2\q)]^-1/4^
_refine_ls_extinction_method SHELXL
_refine_ls_goodness_of_fit_ref 1.046
_refine_ls_hydrogen_treatment mixed
_refine_ls_matrix_type full
_refine_ls_number_parameters 343
_refine_ls_number_reflns 5327
_refine_ls_number_restraints 0
_refine_ls_restrained_S_all 1.046
_refine_ls_R_factor_all 0.0636
_refine_ls_R_factor_gt 0.0522
_refine_ls_shift/su_max 0.000
_refine_ls_shift/su_mean 0.000
_refine_ls_structure_factor_coef Fsqd
_refine_ls_weighting_details 'calc w=1/[\s^2^(Fo^2^)+(0.0938P)^2^+0.3226P] where P=(Fo^2^+2Fc^2^)/3'
_refine_ls_weighting_scheme calc
_refine_ls_wR_factor_gt 0.1465
_refine_ls_wR_factor_ref 0.1561
_reflns_number_gt 4401
_reflns_number_total 5327
_reflns_threshold_expression >2sigma(I)
_cod_data_source_file b704195k.txt
_cod_data_source_block Ta
_cod_depositor_comments
;
The following automatic conversions were performed:
'_symmetry_cell_setting' value 'Triclinic' changed to 'triclinic'
according to '/home/saulius/struct/CIF-dictionaries/cif_core.dic'
dictionary named 'cif_core.dic' version 2.4.1 from 2010-06-29.

Automatic conversion script
Id: cif_fix_enum 1527 2010-12-29 10:47:43Z saulius 
;
_cod_original_cell_volume 1310.4(11)
_cod_original_sg_symbol_H-M P-1
_cod_database_code 7052194

loop_
_symmetry_equiv_pos_as_xyz
'x, y, z'
'-x, -y, -z'

loop_
_atom_site_label
_atom_site_type_symbol
_atom_site_fract_x
_atom_site_fract_y
_atom_site_fract_z
_atom_site_U_iso_or_equiv
_atom_site_adp_type
_atom_site_occupancy
_atom_site_symmetry_multiplicity
_atom_site_calc_flag
_atom_site_refinement_flags
_atom_site_disorder_assembly
_atom_site_disorder_group
C1 C 0.7621(3) -0.1623(2) -0.33846(16) 0.0590(5) Uani 1 1 d . . .
C2 C 0.8566(4) -0.0781(2) -0.3762(2) 0.0771(7) Uani 1 1 d . . .
H2 H 0.8415 0.0054 -0.3743 0.092 Uiso 1 1 calc R . .
C3 C 0.9723(3) -0.1186(3) -0.4162(2) 0.0763(7) Uani 1 1 d . . .
H3 H 1.0360 -0.0612 -0.4406 0.092 Uiso 1 1 calc R . .
C4 C 0.9967(3) -0.2426(2) -0.42144(16) 0.0639(6) Uani 1 1 d . . .
C40 C 1.1269(4) -0.2836(4) -0.4645(2) 0.0931(9) Uani 1 1 d . . .
H40A H 1.1049 -0.2804 -0.5306 0.140 Uiso 1 1 calc R . .
H40B H 1.1312 -0.3703 -0.4590 0.140 Uiso 1 1 calc R . .
H40C H 1.2273 -0.2263 -0.4314 0.140 Uiso 1 1 calc R . .
C5 C 0.9009(3) -0.3248(2) -0.38479(18) 0.0695(6) Uani 1 1 d . . .
H5 H 0.9143 -0.4090 -0.3882 0.083 Uiso 1 1 calc R . .
C6 C 0.7853(3) -0.2859(2) -0.34301(17) 0.0652(6) Uani 1 1 d . . .
H6 H 0.7230 -0.3432 -0.3179 0.078 Uiso 1 1 calc R . .
S1 S 0.61687(7) -0.10996(7) -0.28349(5) 0.0750(2) Uani 1 1 d . . .
O1 O 0.5540(3) -0.2120(2) -0.24328(18) 0.1050(8) Uani 1 1 d . . .
O2 O 0.5125(3) -0.0615(3) -0.34914(16) 0.1174(9) Uani 1 1 d . . .
N1 N 0.7076(2) 0.0139(2) -0.19779(14) 0.0613(5) Uani 1 1 d . . .
C7 C 0.8354(2) -0.0012(2) -0.12216(15) 0.0549(5) Uani 1 1 d . . .
H7A H 0.9349 0.0537 -0.1232 0.066 Uiso 1 1 calc R . .
H7B H 0.8468 -0.0901 -0.1349 0.066 Uiso 1 1 calc R . .
C8 C 0.8051(2) 0.03304(19) -0.02427(15) 0.0516(4) Uani 1 1 d . . .
C9 C 0.7044(3) -0.0568(2) 0.00554(19) 0.0707(7) Uani 1 1 d . . .
H9 H 0.6554 -0.1365 -0.0357 0.085 Uiso 1 1 calc R . .
C10 C 0.6752(3) -0.0308(3) 0.0949(2) 0.0787(8) Uani 1 1 d . . .
H10 H 0.6085 -0.0931 0.1137 0.094 Uiso 1 1 calc R . .
C11 C 0.7447(3) 0.0871(2) 0.15634(18) 0.0663(6) Uani 1 1 d . . .
H11 H 0.7236 0.1052 0.2162 0.080 Uiso 1 1 calc R . .
C12 C 0.8455(3) 0.1785(2) 0.12915(16) 0.0580(5) Uani 1 1 d . . .
H12 H 0.8925 0.2582 0.1709 0.070 Uiso 1 1 calc R . .
C13 C 0.8776(2) 0.15224(18) 0.03920(14) 0.0482(4) Uani 1 1 d . . .
N2 N 0.97891(19) 0.24403(15) 0.00729(12) 0.0495(4) Uani 1 1 d . . .
C14 C 1.0905(2) 0.33080(19) 0.06743(15) 0.0535(5) Uani 1 1 d . . .
H14 H 1.1066 0.3284 0.1315 0.064 Uiso 1 1 calc R . .
C15 C 1.1938(2) 0.43302(19) 0.04158(15) 0.0517(4) Uani 1 1 d . . .
C16 C 1.3059(3) 0.5245(2) 0.11499(18) 0.0686(6) Uani 1 1 d . . .
H16 H 1.3146 0.5161 0.1775 0.082 Uiso 1 1 calc R . .
C17 C 1.4038(3) 0.6265(3) 0.0970(2) 0.0795(8) Uani 1 1 d . . .
H17 H 1.4772 0.6871 0.1468 0.095 Uiso 1 1 calc R . .
C18 C 1.3922(3) 0.6379(2) 0.0049(2) 0.0747(7) Uani 1 1 d . . .
H18 H 1.4587 0.7067 -0.0075 0.090 Uiso 1 1 calc R . .
C19 C 1.2836(3) 0.5493(2) -0.07015(18) 0.0651(6) Uani 1 1 d . . .
H19 H 1.2780 0.5582 -0.1323 0.078 Uiso 1 1 calc R . .
C20 C 1.1828(2) 0.44656(18) -0.05236(15) 0.0508(4) Uani 1 1 d . . .
N3 N 1.0711(2) 0.35193(18) -0.12506(13) 0.0602(5) Uani 1 1 d . . .
S2 S 1.00965(6) 0.35355(5) -0.23553(4) 0.05443(17) Uani 1 1 d . . .
O3 O 0.88300(19) 0.24019(15) -0.27180(11) 0.0658(4) Uani 1 1 d . . .
O4 O 0.9767(2) 0.47619(16) -0.24561(13) 0.0700(4) Uani 1 1 d . . .
C21 C 1.1667(3) 0.3328(2) -0.28896(15) 0.0587(5) Uani 1 1 d . . .
C22 C 1.2428(3) 0.4335(3) -0.3222(2) 0.0769(7) Uani 1 1 d . . .
H22 H 1.2120 0.5121 -0.3152 0.092 Uiso 1 1 calc R . .
C23 C 1.3641(4) 0.4152(4) -0.3655(2) 0.0928(10) Uani 1 1 d . . .
H23 H 1.4151 0.4827 -0.3875 0.111 Uiso 1 1 calc R . .
C24 C 1.4121(3) 0.3003(4) -0.3771(2) 0.0938(11) Uani 1 1 d . . .
C240 C 1.5469(4) 0.2817(6) -0.4242(3) 0.143(2) Uani 1 1 d . . .
H24A H 1.6451 0.3357 -0.3843 0.214 Uiso 1 1 calc R . .
H24B H 1.5265 0.3048 -0.4848 0.214 Uiso 1 1 calc R . .
H24C H 1.5545 0.1928 -0.4334 0.214 Uiso 1 1 calc R . .
C25 C 1.3351(4) 0.2011(4) -0.3439(2) 0.0927(10) Uani 1 1 d . . .
H25 H 1.3662 0.1226 -0.3518 0.111 Uiso 1 1 calc R . .
C26 C 1.2125(3) 0.2155(3) -0.29903(19) 0.0732(7) Uani 1 1 d . . .
H26 H 1.1625 0.1483 -0.2764 0.088 Uiso 1 1 calc R . .
H3A H 1.016(4) 0.297(3) -0.106(2) 0.097(10) Uiso 1 1 d . . .
H1A H 0.724(4) 0.079(3) -0.219(2) 0.088(10) Uiso 1 1 d . . .

loop_
_atom_site_aniso_label
_atom_site_aniso_U_11
_atom_site_aniso_U_22
_atom_site_aniso_U_33
_atom_site_aniso_U_23
_atom_site_aniso_U_13
_atom_site_aniso_U_12
C1 0.0540(11) 0.0569(11) 0.0537(11) -0.0034(9) 0.0051(9) 0.0063(9)
C2 0.0848(17) 0.0543(13) 0.0922(19) 0.0112(12) 0.0278(15) 0.0139(12)
C3 0.0784(17) 0.0717(15) 0.0801(17) 0.0171(13) 0.0307(14) 0.0069(13)
C4 0.0608(13) 0.0749(14) 0.0502(11) 0.0030(10) 0.0106(10) 0.0153(11)
C40 0.0790(18) 0.121(3) 0.0788(18) 0.0026(17) 0.0267(15) 0.0324(18)
C5 0.0822(16) 0.0634(13) 0.0651(14) 0.0101(11) 0.0186(12) 0.0257(12)
C6 0.0696(14) 0.0596(12) 0.0626(13) 0.0092(10) 0.0185(11) 0.0065(10)
S1 0.0484(3) 0.0827(4) 0.0737(4) -0.0174(3) 0.0074(3) 0.0074(3)
O1 0.0814(13) 0.0818(13) 0.1307(18) -0.0195(12) 0.0533(13) -0.0228(10)
O2 0.0791(13) 0.163(2) 0.0870(14) -0.0234(14) -0.0155(11) 0.0608(15)
N1 0.0597(11) 0.0580(11) 0.0592(11) 0.0013(9) 0.0096(8) 0.0129(8)
C7 0.0493(10) 0.0514(10) 0.0577(11) 0.0040(9) 0.0133(9) 0.0034(8)
C8 0.0456(10) 0.0490(10) 0.0577(11) 0.0105(8) 0.0152(8) 0.0030(8)
C9 0.0671(14) 0.0595(13) 0.0748(15) 0.0086(11) 0.0227(12) -0.0134(11)
C10 0.0757(16) 0.0778(16) 0.0771(16) 0.0209(13) 0.0309(13) -0.0151(13)
C11 0.0639(13) 0.0760(15) 0.0647(13) 0.0190(11) 0.0308(11) 0.0096(11)
C12 0.0586(12) 0.0571(11) 0.0574(12) 0.0090(9) 0.0213(9) 0.0065(9)
C13 0.0428(9) 0.0473(9) 0.0547(10) 0.0122(8) 0.0157(8) 0.0050(7)
N2 0.0490(8) 0.0433(8) 0.0550(9) 0.0084(7) 0.0187(7) 0.0029(6)
C14 0.0546(11) 0.0504(10) 0.0528(11) 0.0092(8) 0.0159(9) 0.0045(8)
C15 0.0457(10) 0.0472(10) 0.0578(11) 0.0068(8) 0.0138(8) 0.0029(8)
C16 0.0595(13) 0.0689(14) 0.0628(13) 0.0063(11) 0.0087(10) -0.0075(11)
C17 0.0653(15) 0.0697(15) 0.0784(17) 0.0004(12) 0.0067(12) -0.0205(12)
C18 0.0618(14) 0.0606(13) 0.0871(18) 0.0113(12) 0.0169(12) -0.0170(11)
C19 0.0628(13) 0.0573(12) 0.0684(14) 0.0123(10) 0.0204(11) -0.0078(10)
C20 0.0456(10) 0.0435(9) 0.0593(11) 0.0069(8) 0.0160(8) 0.0008(7)
N3 0.0681(11) 0.0502(9) 0.0514(10) 0.0096(7) 0.0135(8) -0.0114(8)
S2 0.0540(3) 0.0501(3) 0.0566(3) 0.0122(2) 0.0133(2) 0.0051(2)
O3 0.0580(9) 0.0621(9) 0.0642(9) 0.0085(7) 0.0065(7) -0.0046(7)
O4 0.0739(10) 0.0593(9) 0.0862(11) 0.0260(8) 0.0273(9) 0.0202(8)
C21 0.0545(11) 0.0669(13) 0.0508(11) 0.0105(9) 0.0093(9) 0.0105(10)
C22 0.0730(16) 0.0894(18) 0.0767(16) 0.0311(14) 0.0293(13) 0.0148(13)
C23 0.0687(17) 0.137(3) 0.0758(18) 0.0302(18) 0.0268(14) 0.0149(18)
C24 0.0541(14) 0.158(3) 0.0558(14) 0.0009(17) 0.0059(11) 0.0229(18)
C240 0.0689(19) 0.266(6) 0.080(2) -0.006(3) 0.0175(17) 0.053(3)
C25 0.0700(17) 0.116(3) 0.0771(18) -0.0158(17) 0.0007(14) 0.0399(17)
C26 0.0645(14) 0.0759(16) 0.0700(15) 0.0026(12) 0.0066(11) 0.0176(12)

loop_
_atom_type_symbol
_atom_type_description
_atom_type_scat_dispersion_real
_atom_type_scat_dispersion_imag
_atom_type_scat_source
C C 0.0181 0.0091 'International Tables Vol C Tables 4.2.6.8 and 6.1.1.4'
H H 0.0000 0.0000 'International Tables Vol C Tables 4.2.6.8 and 6.1.1.4'
O O 0.0492 0.0322 'International Tables Vol C Tables 4.2.6.8 and 6.1.1.4'
S S 0.3331 0.5567 'International Tables Vol C Tables 4.2.6.8 and 6.1.1.4'
N N 0.0311 0.0180 'International Tables Vol C Tables 4.2.6.8 and 6.1.1.4'

loop_
_geom_angle_atom_site_label_1
_geom_angle_atom_site_label_2
_geom_angle_atom_site_label_3
_geom_angle
_geom_angle_site_symmetry_1
_geom_angle_site_symmetry_3
_geom_angle_publ_flag
C6 C1 C2 119.1(2) . . ?
C6 C1 S1 120.6(2) . . ?
C2 C1 S1 120.25(19) . . ?
C3 C2 C1 119.8(2) . . ?
C3 C2 H2 120.1 . . ?
C1 C2 H2 120.1 . . ?
C2 C3 C4 121.7(3) . . ?
C2 C3 H3 119.1 . . ?
C4 C3 H3 119.1 . . ?
C5 C4 C3 117.7(2) . . ?
C5 C4 C40 121.8(3) . . ?
C3 C4 C40 120.5(3) . . ?
C4 C40 H40A 109.5 . . ?
C4 C40 H40B 109.5 . . ?
H40A C40 H40B 109.5 . . ?
C4 C40 H40C 109.5 . . ?
H40A C40 H40C 109.5 . . ?
H40B C40 H40C 109.5 . . ?
C4 C5 C6 121.7(2) . . ?
C4 C5 H5 119.1 . . ?
C6 C5 H5 119.1 . . ?
C1 C6 C5 120.0(2) . . ?
C1 C6 H6 120.0 . . ?
C5 C6 H6 120.0 . . ?
O1 S1 O2 120.01(17) . . ?
O1 S1 N1 108.38(14) . . ?
O2 S1 N1 105.08(14) . . ?
O1 S1 C1 106.55(13) . . ?
O2 S1 C1 108.97(14) . . ?
N1 S1 C1 107.27(11) . . ?
C7 N1 S1 118.66(17) . . ?
C7 N1 H1A 117(2) . . ?
S1 N1 H1A 110(2) . . ?
N1 C7 C8 112.85(18) . . ?
N1 C7 H7A 109.0 . . ?
C8 C7 H7A 109.0 . . ?
N1 C7 H7B 109.0 . . ?
C8 C7 H7B 109.0 . . ?
H7A C7 H7B 107.8 . . ?
C9 C8 C13 118.1(2) . . ?
C9 C8 C7 119.47(19) . . ?
C13 C8 C7 122.37(18) . . ?
C10 C9 C8 121.5(2) . . ?
C10 C9 H9 119.2 . . ?
C8 C9 H9 119.2 . . ?
C11 C10 C9 120.0(2) . . ?
C11 C10 H10 120.0 . . ?
C9 C10 H10 120.0 . . ?
C10 C11 C12 120.0(2) . . ?
C10 C11 H11 120.0 . . ?
C12 C11 H11 120.0 . . ?
C11 C12 C13 120.4(2) . . ?
C11 C12 H12 119.8 . . ?
C13 C12 H12 119.8 . . ?
C12 C13 C8 119.90(19) . . ?
C12 C13 N2 122.53(18) . . ?
C8 C13 N2 117.55(18) . . ?
C14 N2 C13 120.32(18) . . ?
N2 C14 C15 123.99(19) . . ?
N2 C14 H14 118.0 . . ?
C15 C14 H14 118.0 . . ?
C16 C15 C20 118.55(19) . . ?
C16 C15 C14 117.8(2) . . ?
C20 C15 C14 123.59(18) . . ?
C17 C16 C15 121.5(2) . . ?
C17 C16 H16 119.3 . . ?
C15 C16 H16 119.3 . . ?
C18 C17 C16 119.2(2) . . ?
C18 C17 H17 120.4 . . ?
C16 C17 H17 120.4 . . ?
C17 C18 C19 121.3(2) . . ?
C17 C18 H18 119.3 . . ?
C19 C18 H18 119.3 . . ?
C18 C19 C20 119.8(2) . . ?
C18 C19 H19 120.1 . . ?
C20 C19 H19 120.1 . . ?
C19 C20 C15 119.6(2) . . ?
C19 C20 N3 122.9(2) . . ?
C15 C20 N3 117.42(17) . . ?
C20 N3 S2 128.81(16) . . ?
C20 N3 H3A 114(2) . . ?
S2 N3 H3A 116(2) . . ?
O4 S2 O3 118.70(11) . . ?
O4 S2 N3 111.14(12) . . ?
O3 S2 N3 103.71(11) . . ?
O4 S2 C21 107.13(12) . . ?
O3 S2 C21 108.96(12) . . ?
N3 S2 C21 106.62(12) . . ?
C26 C21 C22 120.6(2) . . ?
C26 C21 S2 119.7(2) . . ?
C22 C21 S2 119.7(2) . . ?
C23 C22 C21 119.1(3) . . ?
C23 C22 H22 120.4 . . ?
C21 C22 H22 120.4 . . ?
C24 C23 C22 121.8(3) . . ?
C24 C23 H23 119.1 . . ?
C22 C23 H23 119.1 . . ?
C23 C24 C25 118.3(3) . . ?
C23 C24 C240 121.4(4) . . ?
C25 C24 C240 120.3(4) . . ?
C24 C240 H24A 109.5 . . ?
C24 C240 H24B 109.5 . . ?
H24A C240 H24B 109.5 . . ?
C24 C240 H24C 109.5 . . ?
H24A C240 H24C 109.5 . . ?
H24B C240 H24C 109.5 . . ?
C24 C25 C26 121.8(3) . . ?
C24 C25 H25 119.1 . . ?
C26 C25 H25 119.1 . . ?
C21 C26 C25 118.3(3) . . ?
C21 C26 H26 120.9 . . ?
C25 C26 H26 120.9 . . ?

loop_
_geom_bond_atom_site_label_1
_geom_bond_atom_site_label_2
_geom_bond_distance
_geom_bond_site_symmetry_2
_geom_bond_publ_flag
C1 C6 1.377(3) . ?
C1 C2 1.388(4) . ?
C1 S1 1.764(3) . ?
C2 C3 1.371(4) . ?
C2 H2 0.9300 . ?
C3 C4 1.383(4) . ?
C3 H3 0.9300 . ?
C4 C5 1.371(4) . ?
C4 C40 1.510(4) . ?
C40 H40A 0.9600 . ?
C40 H40B 0.9600 . ?
C40 H40C 0.9600 . ?
C5 C6 1.378(4) . ?
C5 H5 0.9300 . ?
C6 H6 0.9300 . ?
S1 O1 1.422(3) . ?
S1 O2 1.430(3) . ?
S1 N1 1.615(2) . ?
N1 C7 1.467(3) . ?
N1 H1A 0.82(3) . ?
C7 C8 1.510(3) . ?
C7 H7A 0.9700 . ?
C7 H7B 0.9700 . ?
C8 C9 1.388(3) . ?
C8 C13 1.400(3) . ?
C9 C10 1.379(4) . ?
C9 H9 0.9300 . ?
C10 C11 1.374(4) . ?
C10 H10 0.9300 . ?
C11 C12 1.377(3) . ?
C11 H11 0.9300 . ?
C12 C13 1.398(3) . ?
C12 H12 0.9300 . ?
C13 N2 1.422(2) . ?
N2 C14 1.281(3) . ?
C14 C15 1.457(3) . ?
C14 H14 0.9300 . ?
C15 C16 1.395(3) . ?
C15 C20 1.402(3) . ?
C16 C17 1.373(3) . ?
C16 H16 0.9300 . ?
C17 C18 1.368(4) . ?
C17 H17 0.9300 . ?
C18 C19 1.381(3) . ?
C18 H18 0.9300 . ?
C19 C20 1.391(3) . ?
C19 H19 0.9300 . ?
C20 N3 1.404(3) . ?
N3 S2 1.610(2) . ?
N3 H3A 0.83(3) . ?
S2 O4 1.4308(17) . ?
S2 O3 1.4346(19) . ?
S2 C21 1.750(3) . ?
C21 C26 1.386(4) . ?
C21 C22 1.391(3) . ?
C22 C23 1.374(4) . ?
C22 H22 0.9300 . ?
C23 C24 1.372(5) . ?
C23 H23 0.9300 . ?
C24 C25 1.382(5) . ?
C24 C240 1.514(4) . ?
C240 H24A 0.9600 . ?
C240 H24B 0.9600 . ?
C240 H24C 0.9600 . ?
C25 C26 1.391(4) . ?
C25 H25 0.9300 . ?
C26 H26 0.9300 . ?

loop_
_geom_hbond_atom_site_label_D
_geom_hbond_atom_site_label_H
_geom_hbond_atom_site_label_A
_geom_hbond_distance_DH
_geom_hbond_distance_HA
_geom_hbond_distance_DA
_geom_hbond_angle_DHA
_geom_hbond_site_symmetry_A
N3 H3A N2 0.83(3) 1.92(3) 2.634(3) 144(3) .
N1 H1A O3 0.82(3) 2.38(3) 3.137(3) 154(3) .

loop_
_geom_torsion_atom_site_label_1
_geom_torsion_atom_site_label_2
_geom_torsion_atom_site_label_3
_geom_torsion_atom_site_label_4
_geom_torsion
_geom_torsion_site_symmetry_1
_geom_torsion_site_symmetry_2
_geom_torsion_site_symmetry_3
_geom_torsion_site_symmetry_4
_geom_torsion_publ_flag
C6 C1 C2 C3 -0.7(4) . . . . ?
S1 C1 C2 C3 178.1(2) . . . . ?
C1 C2 C3 C4 0.9(4) . . . . ?
C2 C3 C4 C5 -0.1(4) . . . . ?
C2 C3 C4 C40 -179.0(3) . . . . ?
C3 C4 C5 C6 -0.8(4) . . . . ?
C40 C4 C5 C6 178.1(2) . . . . ?
C2 C1 C6 C5 -0.1(4) . . . . ?
S1 C1 C6 C5 -178.96(18) . . . . ?
C4 C5 C6 C1 0.9(4) . . . . ?
C6 C1 S1 O1 5.2(2) . . . . ?
C2 C1 S1 O1 -173.6(2) . . . . ?
C6 C1 S1 O2 -125.6(2) . . . . ?
C2 C1 S1 O2 55.6(2) . . . . ?
C6 C1 S1 N1 121.1(2) . . . . ?
C2 C1 S1 N1 -57.7(2) . . . . ?
O1 S1 N1 C7 56.2(2) . . . . ?
O2 S1 N1 C7 -174.35(19) . . . . ?
C1 S1 N1 C7 -58.5(2) . . . . ?
S1 N1 C7 C8 -122.23(18) . . . . ?
N1 C7 C8 C9 80.8(3) . . . . ?
N1 C7 C8 C13 -100.5(2) . . . . ?
C13 C8 C9 C10 0.1(4) . . . . ?
C7 C8 C9 C10 178.9(3) . . . . ?
C8 C9 C10 C11 1.0(5) . . . . ?
C9 C10 C11 C12 -1.1(4) . . . . ?
C10 C11 C12 C13 0.1(4) . . . . ?
C11 C12 C13 C8 0.9(3) . . . . ?
C11 C12 C13 N2 179.1(2) . . . . ?
C9 C8 C13 C12 -1.0(3) . . . . ?
C7 C8 C13 C12 -179.8(2) . . . . ?
C9 C8 C13 N2 -179.2(2) . . . . ?
C7 C8 C13 N2 2.0(3) . . . . ?
C12 C13 N2 C14 27.4(3) . . . . ?
C8 C13 N2 C14 -154.5(2) . . . . ?
C13 N2 C14 C15 -176.30(18) . . . . ?
N2 C14 C15 C16 177.2(2) . . . . ?
N2 C14 C15 C20 -0.6(3) . . . . ?
C20 C15 C16 C17 0.3(4) . . . . ?
C14 C15 C16 C17 -177.6(3) . . . . ?
C15 C16 C17 C18 -0.7(4) . . . . ?
C16 C17 C18 C19 0.3(5) . . . . ?
C17 C18 C19 C20 0.5(4) . . . . ?
C18 C19 C20 C15 -0.8(4) . . . . ?
C18 C19 C20 N3 -179.1(2) . . . . ?
C16 C15 C20 C19 0.4(3) . . . . ?
C14 C15 C20 C19 178.3(2) . . . . ?
C16 C15 C20 N3 178.8(2) . . . . ?
C14 C15 C20 N3 -3.3(3) . . . . ?
C19 C20 N3 S2 -13.4(3) . . . . ?
C15 C20 N3 S2 168.22(18) . . . . ?
C20 N3 S2 O4 -44.3(2) . . . . ?
C20 N3 S2 O3 -173.0(2) . . . . ?
C20 N3 S2 C21 72.1(2) . . . . ?
O4 S2 C21 C26 -172.96(19) . . . . ?
O3 S2 C21 C26 -43.4(2) . . . . ?
N3 S2 C21 C26 68.0(2) . . . . ?
O4 S2 C21 C22 6.1(2) . . . . ?
O3 S2 C21 C22 135.7(2) . . . . ?
N3 S2 C21 C22 -113.0(2) . . . . ?
C26 C21 C22 C23 0.2(4) . . . . ?
S2 C21 C22 C23 -178.9(2) . . . . ?
C21 C22 C23 C24 0.2(5) . . . . ?
C22 C23 C24 C25 -0.1(4) . . . . ?
C22 C23 C24 C240 -179.5(3) . . . . ?
C23 C24 C25 C26 -0.4(4) . . . . ?
C240 C24 C25 C26 179.0(3) . . . . ?
C22 C21 C26 C25 -0.6(4) . . . . ?
S2 C21 C26 C25 178.46(19) . . . . ?
C24 C25 C26 C21 0.7(4) . . . . ?

loop_
_cod_related_entry_id
_cod_related_entry_database
_cod_related_entry_code
1 ChemSpider 21189105
